data_4518424
loop_
_publ_author_name
'Das, Manik'
'Mukherjee, Somali'
'Brandao, Paula'
'Seth, Saikat Kumar'
'Giri, Santanab'
'Mati, Soumya Sundar'
'Samanta, Bidhan Chandra'
'Laha, Soumik'
'Maity, Tithi'

_publ_section_title
;
 Active Bromoaniline--Aldehyde Conjugate Systems and Their Complexes as
 Versatile Sensors of Multiple Cations with Logic Formulation and
 Efficient DNA/HSA-Binding Efficacy: Combined Experimental and Theoretical
 Approach
;
_journal_name_full 'ACS Omega'
_journal_paper_doi 10.1021/acsomega.0c05189
_journal_year 2021
_chemical_formula_moiety 'C26 H16 Br4 Cu N2 O2'
_chemical_formula_sum 'C26 H16 Br4 Cu N2 O2'
_chemical_formula_weight 771.56
_space_group_crystal_system monoclinic
_space_group_IT_number 14
_space_group_name_Hall '-P 2ybc'
_space_group_name_H-M_alt 'P 1 21/c 1'
_atom_sites_solution_hydrogens geom
_audit_creation_method SHELXL-2018/3
_cell_angle_alpha 90
_cell_angle_beta 100.785(2)
_cell_angle_gamma 90
_cell_formula_units_Z 2
_cell_length_a 9.8183(6)
_cell_length_b 10.6368(5)
_cell_length_c 12.0379(6)
_cell_measurement_reflns_used 1890
_cell_measurement_temperature 161(2)
_cell_measurement_theta_max 25.0
_cell_measurement_theta_min 1.5
_cell_volume 1234.98(11)
_computing_cell_refinement 'APEX2(Bruker,2007)and SAINT (Bruker,2007)'
_computing_data_collection 'APEX2 (Bruker, 2007)'
_computing_data_reduction 'SAINT(Bruker,2007)and XPREP(Bruker,2007)'
_computing_molecular_graphics
;    
ORTEP-3 for Windows (Farrugia, 1997), DIAMOND (Brandenburg,
1999) and Mercury (Macrae <i>et al.</i>, 2006)
;
_computing_publication_material 'PLATON (Spek, 2009)'
_computing_structure_refinement 'SHELXL-2018/3 (Sheldrick, 2018)'
_computing_structure_solution 'SHELXT 2014/5 (Sheldrick, 2014)'
_diffrn_ambient_temperature 161(2)
_diffrn_measured_fraction_theta_full 0.978
_diffrn_measured_fraction_theta_max 0.980
_diffrn_measurement_device_type 'Bruker SMART APEX II CCD area-detector'
_diffrn_measurement_method '\w and \f'
_diffrn_radiation_type MoK\a
_diffrn_radiation_wavelength 0.71073
_diffrn_reflns_av_R_equivalents 0.0618
_diffrn_reflns_av_unetI/netI 0.0676
_diffrn_reflns_Laue_measured_fraction_full 0.978
_diffrn_reflns_Laue_measured_fraction_max 0.980
_diffrn_reflns_limit_h_max 11
_diffrn_reflns_limit_h_min -12
_diffrn_reflns_limit_k_max 11
_diffrn_reflns_limit_k_min -13
_diffrn_reflns_limit_l_max 15
_diffrn_reflns_limit_l_min -15
_diffrn_reflns_number 7951
_diffrn_reflns_point_group_measured_fraction_full 0.978
_diffrn_reflns_point_group_measured_fraction_max 0.980
_diffrn_reflns_theta_full 25.242
_diffrn_reflns_theta_max 27.127
_diffrn_reflns_theta_min 3.120
_diffrn_source 'fine-focus sealed tube'
_exptl_absorpt_coefficient_mu 7.384
_exptl_absorpt_correction_T_max 0.52
_exptl_absorpt_correction_T_min 0.25
_exptl_absorpt_correction_type multi-scan
_exptl_absorpt_process_details SADABS
_exptl_crystal_colour blue
_exptl_crystal_density_diffrn 2.075
_exptl_crystal_description block
_exptl_crystal_F_000 742
_exptl_crystal_size_max 0.21
_exptl_crystal_size_mid 0.16
_exptl_crystal_size_min 0.09
_refine_diff_density_max 1.054
_refine_diff_density_min -1.010
_refine_diff_density_rms 0.165
_refine_ls_extinction_method none
_refine_ls_goodness_of_fit_ref 1.047
_refine_ls_hydrogen_treatment constr
_refine_ls_matrix_type full
_refine_ls_number_parameters 160
_refine_ls_number_reflns 2683
_refine_ls_number_restraints 0
_refine_ls_restrained_S_all 1.047
_refine_ls_R_factor_all 0.0713
_refine_ls_R_factor_gt 0.0538
_refine_ls_shift/su_max 0.001
_refine_ls_shift/su_mean 0.000
_refine_ls_structure_factor_coef Fsqd
_refine_ls_weighting_details 'w=1/[\s^2^(Fo^2^)+(0.0830P)^2^+1.4036P] where P=(Fo^2^+2Fc^2^)/3'
_refine_ls_weighting_scheme calc
_refine_ls_wR_factor_gt 0.1390
_refine_ls_wR_factor_ref 0.1498
_reflns_Friedel_coverage 0.000
_reflns_number_gt 2091
_reflns_number_total 2683
_reflns_threshold_expression 'I > 2\s(I)'
_cod_data_source_file ao0c05189_si_002.cif
_cod_data_source_block 1
_cod_original_sg_symbol_H-M 'P 21/c'
_cod_database_code 4518424
_shelx_shelxl_version_number 2018/3
_shelx_space_group_comment
;
The symmetry employed for this shelxl refinement is uniquely defined
by the following loop, which should always be used as a source of
symmetry information in preference to the above space-group names.
They are only intended as comments.
;
_shelx_estimated_absorpt_t_min 0.25
_shelx_estimated_absorpt_t_max 0.52

loop_
_space_group_symop_operation_xyz
'x, y, z'
'-x, y+1/2, -z+1/2'
'-x, -y, -z'
'x, -y-1/2, z-1/2'

loop_
_atom_site_label
_atom_site_type_symbol
_atom_site_fract_x
_atom_site_fract_y
_atom_site_fract_z
_atom_site_U_iso_or_equiv
_atom_site_adp_type
_atom_site_occupancy
_atom_site_site_symmetry_order
_atom_site_calc_flag
_atom_site_refinement_flags_posn
_atom_site_refinement_flags_adp
_atom_site_refinement_flags_occupancy
_atom_site_disorder_assembly
_atom_site_disorder_group
Cu1 Cu 0.500000 0.500000 0.500000 0.0248(2) Uani 1 2 d S . P . .
Br1 Br 0.07399(7) 0.99499(5) 0.20827(5) 0.0431(2) Uani 1 1 d . . . . .
Br2 Br 0.85032(7) 0.78246(6) 1.03543(4) 0.0461(2) Uani 1 1 d . . . . .
O1 O 0.5813(4) 0.4544(3) 0.6493(3) 0.0350(9) Uani 1 1 d . . . . .
N1 N 0.4486(4) 0.6697(3) 0.5531(3) 0.0254(8) Uani 1 1 d . . . . .
C6 C 0.3572(5) 0.7495(4) 0.4770(4) 0.0250(10) Uani 1 1 d . . . . .
C9 C 0.6719(6) 0.7333(5) 0.8249(4) 0.0293(11) Uani 1 1 d . . . . .
H9 H 0.649514 0.819984 0.827556 0.035 Uiso 1 1 calc R U . . .
C7 C 0.5090(5) 0.7188(4) 0.6472(4) 0.0260(10) Uani 1 1 d . . . . .
H7 H 0.484935 0.803155 0.661017 0.031 Uiso 1 1 calc R U . . .
C1 C 0.2184(6) 0.7148(5) 0.4384(5) 0.0332(12) Uani 1 1 d . . . . .
H1 H 0.183106 0.640205 0.465980 0.040 Uiso 1 1 calc R U . . .
C4 C 0.3228(5) 0.9319(4) 0.3575(4) 0.0274(10) Uani 1 1 d . . . . .
H4 H 0.358016 1.006119 0.329345 0.033 Uiso 1 1 calc R U . . .
C3 C 0.1877(5) 0.8960(4) 0.3202(4) 0.0274(10) Uani 1 1 d . . . . .
C5 C 0.4065(5) 0.8585(4) 0.4365(4) 0.0261(10) Uani 1 1 d . . . . .
H5 H 0.499690 0.883370 0.463622 0.031 Uiso 1 1 calc R U . . .
C13 C 0.6399(5) 0.5297(4) 0.7294(4) 0.0245(10) Uani 1 1 d . . . . .
C10 C 0.7660(6) 0.6812(5) 0.9107(4) 0.0311(11) Uani 1 1 d . . . . .
C8 C 0.6082(5) 0.6597(4) 0.7328(4) 0.0264(10) Uani 1 1 d . . . . .
C11 C 0.7997(5) 0.5535(5) 0.9084(4) 0.0331(11) Uani 1 1 d . . . . .
H11 H 0.865758 0.517973 0.967988 0.040 Uiso 1 1 calc R U . . .
C12 C 0.7373(6) 0.4798(5) 0.8202(4) 0.0303(11) Uani 1 1 d . . . . .
H12 H 0.760078 0.393047 0.819926 0.036 Uiso 1 1 calc R U . . .
C2 C 0.1332(5) 0.7887(4) 0.3607(5) 0.0316(11) Uani 1 1 d . . . . .
H2 H 0.038798 0.766569 0.335231 0.038 Uiso 1 1 calc R U . . .

loop_
_atom_site_aniso_label
_atom_site_aniso_U_11
_atom_site_aniso_U_22
_atom_site_aniso_U_33
_atom_site_aniso_U_23
_atom_site_aniso_U_13
_atom_site_aniso_U_12
Cu1 0.0270(5) 0.0193(4) 0.0264(4) -0.0001(3) 0.0005(3) -0.0003(3)
Br1 0.0392(4) 0.0348(3) 0.0472(4) 0.0057(2) -0.0132(3) 0.0037(2)
Br2 0.0441(4) 0.0633(4) 0.0277(3) -0.0087(2) -0.0015(2) -0.0086(3)
O1 0.050(3) 0.0225(17) 0.0287(18) 0.0003(14) -0.0022(16) 0.0019(16)
N1 0.022(2) 0.0219(18) 0.031(2) 0.0008(16) 0.0006(16) -0.0035(15)
C6 0.026(3) 0.022(2) 0.028(2) -0.0040(17) 0.0055(19) -0.0006(18)
C9 0.027(3) 0.033(2) 0.028(2) -0.002(2) 0.009(2) -0.005(2)
C7 0.022(3) 0.025(2) 0.032(2) -0.0010(19) 0.0077(19) -0.0001(18)
C1 0.023(3) 0.028(2) 0.046(3) 0.005(2) -0.001(2) -0.002(2)
C4 0.026(3) 0.026(2) 0.030(2) -0.0008(19) 0.003(2) -0.0016(19)
C3 0.025(3) 0.025(2) 0.032(2) -0.0026(19) 0.002(2) 0.0041(18)
C5 0.022(3) 0.027(2) 0.030(2) -0.0033(19) 0.0043(19) -0.0035(19)
C13 0.019(3) 0.029(2) 0.025(2) 0.0019(19) 0.0052(19) -0.0016(18)
C10 0.027(3) 0.043(3) 0.023(2) -0.002(2) 0.005(2) -0.006(2)
C8 0.023(3) 0.032(2) 0.025(2) -0.0001(19) 0.0055(19) -0.0027(19)
C11 0.018(3) 0.049(3) 0.030(2) 0.008(2) 0.000(2) -0.003(2)
C12 0.026(3) 0.033(2) 0.033(3) 0.007(2) 0.007(2) 0.002(2)
C2 0.015(3) 0.031(2) 0.045(3) -0.001(2) -0.003(2) -0.0023(19)

loop_
_atom_type_symbol
_atom_type_description
_atom_type_scat_dispersion_real
_atom_type_scat_dispersion_imag
_atom_type_scat_source
C C 0.0033 0.0016 'International Tables Vol C Tables 4.2.6.8 and 6.1.1.4'
H H 0.0000 0.0000 'International Tables Vol C Tables 4.2.6.8 and 6.1.1.4'
Cu Cu 0.3201 1.2651 'International Tables Vol C Tables 4.2.6.8 and 6.1.1.4'
N N 0.0061 0.0033 'International Tables Vol C Tables 4.2.6.8 and 6.1.1.4'
O O 0.0106 0.0060 'International Tables Vol C Tables 4.2.6.8 and 6.1.1.4'
Br Br -0.2901 2.4595 'International Tables Vol C Tables 4.2.6.8 and 6.1.1.4'

loop_
_geom_angle_atom_site_label_1
_geom_angle_atom_site_label_2
_geom_angle_atom_site_label_3
_geom_angle
_geom_angle_site_symmetry_1
_geom_angle_site_symmetry_3
_geom_angle_publ_flag
O1 Cu1 O1 180.00(10) 3_666 . ?
O1 Cu1 N1 89.18(15) 3_666 . ?
O1 Cu1 N1 90.82(15) . . ?
O1 Cu1 N1 90.82(15) 3_666 3_666 ?
O1 Cu1 N1 89.18(15) . 3_666 ?
N1 Cu1 N1 180.0 . 3_666 ?
C13 O1 Cu1 126.6(3) . . ?
C7 N1 C6 116.9(4) . . ?
C7 N1 Cu1 122.9(3) . . ?
C6 N1 Cu1 119.5(3) . . ?
C5 C6 C1 119.1(5) . . ?
C5 C6 N1 120.3(4) . . ?
C1 C6 N1 120.5(4) . . ?
C10 C9 C8 120.6(5) . . ?
C10 C9 H9 119.7 . . ?
C8 C9 H9 119.7 . . ?
N1 C7 C8 126.7(4) . . ?
N1 C7 H7 116.7 . . ?
C8 C7 H7 116.7 . . ?
C2 C1 C6 120.1(5) . . ?
C2 C1 H1 119.9 . . ?
C6 C1 H1 119.9 . . ?
C3 C4 C5 118.9(4) . . ?
C3 C4 H4 120.5 . . ?
C5 C4 H4 120.5 . . ?
C4 C3 C2 121.8(5) . . ?
C4 C3 Br1 118.8(4) . . ?
C2 C3 Br1 119.4(4) . . ?
C4 C5 C6 121.1(5) . . ?
C4 C5 H5 119.4 . . ?
C6 C5 H5 119.4 . . ?
O1 C13 C12 118.9(4) . . ?
O1 C13 C8 123.5(4) . . ?
C12 C13 C8 117.6(4) . . ?
C9 C10 C11 120.5(5) . . ?
C9 C10 Br2 119.9(4) . . ?
C11 C10 Br2 119.6(4) . . ?
C9 C8 C13 119.8(5) . . ?
C9 C8 C7 117.9(4) . . ?
C13 C8 C7 122.2(4) . . ?
C12 C11 C10 119.8(5) . . ?
C12 C11 H11 120.1 . . ?
C10 C11 H11 120.1 . . ?
C11 C12 C13 121.7(5) . . ?
C11 C12 H12 119.2 . . ?
C13 C12 H12 119.2 . . ?
C1 C2 C3 118.9(5) . . ?
C1 C2 H2 120.6 . . ?
C3 C2 H2 120.6 . . ?

loop_
_geom_bond_atom_site_label_1
_geom_bond_atom_site_label_2
_geom_bond_distance
_geom_bond_site_symmetry_2
_geom_bond_publ_flag
Cu1 O1 1.888(3) 3_666 ?
Cu1 O1 1.889(3) . ?
Cu1 N1 2.010(4) . ?
Cu1 N1 2.010(4) 3_666 ?
Br1 C3 1.900(5) . ?
Br2 C10 1.907(5) . ?
O1 C13 1.302(6) . ?
N1 C7 1.287(6) . ?
N1 C6 1.434(6) . ?
C6 C5 1.380(7) . ?
C6 C1 1.404(7) . ?
C9 C10 1.367(7) . ?
C9 C8 1.405(7) . ?
C9 H9 0.9500 . ?
C7 C8 1.425(7) . ?
C7 H7 0.9500 . ?
C1 C2 1.379(7) . ?
C1 H1 0.9500 . ?
C4 C3 1.373(7) . ?
C4 C5 1.376(7) . ?
C4 H4 0.9500 . ?
C3 C2 1.386(7) . ?
C5 H5 0.9500 . ?
C13 C12 1.414(7) . ?
C13 C8 1.420(7) . ?
C10 C11 1.400(8) . ?
C11 C12 1.369(7) . ?
C11 H11 0.9500 . ?
C12 H12 0.9500 . ?
C2 H2 0.9500 . ?
